data_4021720
loop_
_publ_author_name
'Timothy J. Donohoe'
'Robert M. Harris'
'Sam Butterworth'
'Jeremy N. Burrows'
'Andrew Cowley'
'Jeremy S. Parker'

_publ_section_title
;
 New Osmium-Based Reagent for the Dihydroxylation of Alkenes
;
_journal_name_full 'Journal of Organic Chemistry'
_journal_page_first 4481
_journal_page_last 4489
_journal_paper_doi 10.1021/jo060301c
_journal_volume 71
_journal_year 2006
_chemical_compound_source
;
synthesis as described
;
_chemical_formula_moiety ' C26 H38 N2 O3 Os1 '
_chemical_formula_sum 'C26 H38 N2 O3 Os'
_chemical_formula_weight 616.80
_chemical_name_systematic
; 
? 
;
_space_group_IT_number 14
_symmetry_cell_setting monoclinic
_symmetry_space_group_name_Hall '-P 2ybc'
_symmetry_space_group_name_H-M 'P 1 21/c 1'
_atom_sites_solution_hydrogens geom
_atom_sites_solution_primary direct
_cell_angle_alpha 90
_cell_angle_beta 94.3128(10)
_cell_angle_gamma 90
_cell_formula_units_Z 4
_cell_length_a 9.3653(2)
_cell_length_b 17.3355(4)
_cell_length_c 16.0132(3)
_cell_measurement_reflns_used 26022
_cell_measurement_temperature 150
_cell_measurement_theta_max 28
_cell_measurement_theta_min 5
_cell_volume 2592.42(9)
_computing_cell_refinement
; 
KappaCCD software 'DENZO' (Otwinowski & Minor, 1996) 
;
_computing_data_collection
; 
KappaCCD software 'Collect' (Nonius, 2000) 
;
_computing_data_reduction
; 
KappaCCD software 'DENZO' (Otwinowski & Minor, 1996) 
;
_computing_publication_material
; 
CRYSTALS (Watkin et al, 2001) 
;
_computing_structure_refinement
; 
CRYSTALS (Watkin et al, 2001) 
;
_computing_structure_solution 'SIR92 (Giacovazzo et al, 1992)'
_diffrn_ambient_temperature 150
_diffrn_measured_fraction_theta_full 0.992
_diffrn_measured_fraction_theta_max 0.992
_diffrn_measurement_device_type
; 
Nonius KappaCCD 
;
_diffrn_measurement_method \w
_diffrn_radiation_monochromator graphite
_diffrn_radiation_type 'Mo K\a'
_diffrn_radiation_wavelength 0.71073
_diffrn_reflns_av_R_equivalents 0.040
_diffrn_reflns_limit_h_max 12
_diffrn_reflns_limit_h_min -12
_diffrn_reflns_limit_k_max 22
_diffrn_reflns_limit_k_min -22
_diffrn_reflns_limit_l_max 20
_diffrn_reflns_limit_l_min -20
_diffrn_reflns_number 26022
_diffrn_reflns_theta_full 27.470
_diffrn_reflns_theta_max 27.470
_diffrn_reflns_theta_min 5.107
_diffrn_standards_decay_% 0.00
_diffrn_standards_interval_count 0
_diffrn_standards_interval_time 0
_diffrn_standards_number 0
_exptl_absorpt_coefficient_mu 4.947
_exptl_absorpt_correction_T_max 0.67
_exptl_absorpt_correction_T_min 0.61
_exptl_absorpt_correction_type multi-scan
_exptl_absorpt_process_details
; 
 Denzo/Scalepack (Otwinowski & Minor, 1996) 
;
_exptl_crystal_colour ' red-brown '
_exptl_crystal_density_diffrn 1.580
_exptl_crystal_description ' fragment '
_exptl_crystal_F_000 1232
_exptl_crystal_size_max 0.10
_exptl_crystal_size_mid 0.10
_exptl_crystal_size_min 0.08
_refine_diff_density_max 0.94
_refine_diff_density_min -1.59
_refine_ls_extinction_method None
_refine_ls_goodness_of_fit_ref 1.0623
_refine_ls_hydrogen_treatment noref
_refine_ls_matrix_type full
_refine_ls_number_parameters 289
_refine_ls_number_reflns 4606
_refine_ls_number_restraints 0
_refine_ls_R_factor_all 0.0410
_refine_ls_R_factor_gt 0.0277
_refine_ls_shift/su_max 0.003310
_refine_ls_structure_factor_coef F
_refine_ls_weighting_details
;
 Method, part 1, Chebychev polynomial, (Watkin, 1994, Prince, 1982) 
 [weight] = 1.0/[A~0~*T~0~(x)+A~1~*T~1~(x) ... +A~n-1~]*T~n-1~(x)] 
 where A~i~ are the Chebychev coefficients listed below and x= Fcalc/Fmax 
 Method = Robust Weighting (Prince, 1982) 
 W = [weight] * [1-(deltaF/6*sigmaF)^2^]^2^ 
 A~i~ are: 
 0.562 0.156 0.345 
;
_refine_ls_weighting_scheme calc
_refine_ls_wR_factor_all 0.0404
_refine_ls_wR_factor_gt 0.0321
_refine_ls_wR_factor_ref 0.0321
_reflns_limit_h_max 12
_reflns_limit_h_min -12
_reflns_limit_k_max 22
_reflns_limit_k_min 0
_reflns_limit_l_max 20
_reflns_limit_l_min 0
_reflns_number_gt 4606
_reflns_number_total 5896
_reflns_threshold_expression I>3.00u(I)
_cod_data_source_file jo060301csi20060221_055023.cif
_cod_depositor_comments
;
The following automatic conversions were performed:
'_symmetry_cell_setting' value 'Monoclinic' changed to 'monoclinic'
according to '/home/saulius/struct/CIF-dictionaries/cif_core.dic'
dictionary named 'cif_core.dic' version 2.4.1 from 2010-06-29.

Automatic conversion script
Id: cif_fix_enum 1527 2010-12-29 10:47:43Z saulius 
;
_cod_original_sg_symbol_H-M 'P 21/c'
_cod_original_formula_sum ' C26 H38 N2 O3 Os1 '
_cod_database_code 4021720

loop_
_symmetry_equiv_pos_as_xyz
x,y,z
-x,-y,-z
-x,y+1/2,-z+1/2
x,-y+1/2,z+1/2

loop_
_atom_site_label
_atom_site_type_symbol
_atom_site_fract_x
_atom_site_fract_y
_atom_site_fract_z
_atom_site_U_iso_or_equiv
_atom_site_occupancy
_atom_site_adp_type
Os1 Os 0.306223(14) 0.191425(7) 0.488278(8) 0.0204 1.0000 Uani
O1 O 0.4174(3) 0.16117(17) 0.56993(17) 0.0259 1.0000 Uani
N1 N 0.1333(4) 0.1340(2) 0.4901(2) 0.0280 1.0000 Uani
C1 C 0.1082(5) 0.0696(3) 0.4306(3) 0.0390 1.0000 Uani
C2 C 0.2398(5) 0.0581(2) 0.3829(3) 0.0323 1.0000 Uani
N2 N 0.3320(4) 0.12650(18) 0.3956(2) 0.0240 1.0000 Uani
C3 C 0.0109(4) 0.1545(3) 0.5346(3) 0.0362 1.0000 Uani
C4 C 0.0087(5) 0.1294(3) 0.6184(3) 0.0370 1.0000 Uani
C5 C -0.1136(6) 0.1448(3) 0.6598(4) 0.0517 1.0000 Uani
C6 C -0.2278(6) 0.1837(4) 0.6200(6) 0.0649 1.0000 Uani
C7 C -0.2223(6) 0.2102(4) 0.5406(6) 0.0670 1.0000 Uani
C8 C -0.1026(5) 0.1971(3) 0.4955(4) 0.0475 1.0000 Uani
C9 C 0.1309(5) 0.0863(3) 0.6607(3) 0.0416 1.0000 Uani
C10 C -0.0943(6) 0.2311(4) 0.4092(5) 0.0644 1.0000 Uani
C11 C 0.4359(4) 0.1364(2) 0.3346(2) 0.0255 1.0000 Uani
C12 C 0.5693(5) 0.1013(2) 0.3483(3) 0.0292 1.0000 Uani
C13 C 0.6653(5) 0.1087(3) 0.2863(3) 0.0366 1.0000 Uani
C14 C 0.6308(6) 0.1499(3) 0.2142(3) 0.0419 1.0000 Uani
C15 C 0.4984(6) 0.1852(3) 0.2019(3) 0.0412 1.0000 Uani
C16 C 0.3973(5) 0.1789(2) 0.2620(3) 0.0324 1.0000 Uani
C17 C 0.6084(5) 0.0550(3) 0.4264(3) 0.0353 1.0000 Uani
C18 C 0.2529(6) 0.2167(3) 0.2476(3) 0.0423 1.0000 Uani
O2 O 0.4000(3) 0.27143(15) 0.42913(19) 0.0281 1.0000 Uani
C19 C 0.3759(5) 0.3487(3) 0.4587(3) 0.0397 1.0000 Uani
C20 C 0.2266(6) 0.3517(3) 0.4882(4) 0.0450 1.0000 Uani
O3 O 0.1921(3) 0.27785(17) 0.51897(19) 0.0310 1.0000 Uani
C21 C 0.4141(6) 0.4054(3) 0.3959(3) 0.0442 1.0000 Uani
C22 C 0.5665(6) 0.3973(3) 0.3669(4) 0.0501 1.0000 Uani
C23 C 0.5888(8) 0.4488(4) 0.2941(4) 0.0652 1.0000 Uani
C24 C 0.1901(6) 0.4129(3) 0.5482(4) 0.0447 1.0000 Uani
C25 C 0.0379(7) 0.4103(3) 0.5750(4) 0.0574 1.0000 Uani
C26 C 0.0028(8) 0.4686(4) 0.6393(4) 0.0628 1.0000 Uani
H11 H 0.0884 0.0214 0.4620 0.0473 1.0000 Uiso
H12 H 0.0242 0.0817 0.3905 0.0473 1.0000 Uiso
H21 H 0.2928 0.0112 0.4041 0.0391 1.0000 Uiso
H22 H 0.2109 0.0518 0.3219 0.0391 1.0000 Uiso
H51 H -0.1188 0.1275 0.7191 0.0638 1.0000 Uiso
H61 H -0.3161 0.1926 0.6502 0.0797 1.0000 Uiso
H71 H -0.3055 0.2395 0.5139 0.0804 1.0000 Uiso
H91 H 0.1091 0.0737 0.7194 0.0510 1.0000 Uiso
H92 H 0.2193 0.1188 0.6619 0.0510 1.0000 Uiso
H93 H 0.1466 0.0375 0.6294 0.0510 1.0000 Uiso
H101 H -0.1853 0.2592 0.3926 0.0754 1.0000 Uiso
H102 H -0.0120 0.2679 0.4098 0.0754 1.0000 Uiso
H103 H -0.0802 0.1888 0.3682 0.0754 1.0000 Uiso
H131 H 0.7613 0.0834 0.2944 0.0447 1.0000 Uiso
H141 H 0.7014 0.1543 0.1706 0.0511 1.0000 Uiso
H151 H 0.4745 0.2156 0.1496 0.0497 1.0000 Uiso
H171 H 0.7080 0.0347 0.4246 0.0428 1.0000 Uiso
H172 H 0.6029 0.0887 0.4767 0.0428 1.0000 Uiso
H173 H 0.5402 0.0109 0.4296 0.0428 1.0000 Uiso
H181 H 0.2467 0.2440 0.1924 0.0503 1.0000 Uiso
H182 H 0.2397 0.2547 0.2934 0.0503 1.0000 Uiso
H183 H 0.1763 0.1765 0.2474 0.0503 1.0000 Uiso
H191 H 0.4403 0.3634 0.5088 0.0481 1.0000 Uiso
H201 H 0.1662 0.3673 0.4368 0.0553 1.0000 Uiso
H211 H 0.4051 0.4581 0.4205 0.0536 1.0000 Uiso
H212 H 0.3447 0.4000 0.3457 0.0536 1.0000 Uiso
H221 H 0.6373 0.4112 0.4144 0.0607 1.0000 Uiso
H222 H 0.5820 0.3425 0.3501 0.0607 1.0000 Uiso
H231 H 0.6886 0.4421 0.2770 0.0800 1.0000 Uiso
H232 H 0.5741 0.5037 0.3106 0.0800 1.0000 Uiso
H233 H 0.5188 0.4350 0.2462 0.0800 1.0000 Uiso
H241 H 0.2571 0.4079 0.5996 0.0537 1.0000 Uiso
H242 H 0.2047 0.4640 0.5213 0.0537 1.0000 Uiso
H251 H 0.0214 0.3578 0.5985 0.0698 1.0000 Uiso
H252 H -0.0289 0.4186 0.5241 0.0698 1.0000 Uiso
H261 H -0.0991 0.4621 0.6526 0.0765 1.0000 Uiso
H262 H 0.0672 0.4608 0.6913 0.0765 1.0000 Uiso
H263 H 0.0170 0.5216 0.6169 0.0765 1.0000 Uiso

loop_
_atom_site_aniso_label
_atom_site_aniso_U_11
_atom_site_aniso_U_22
_atom_site_aniso_U_33
_atom_site_aniso_U_23
_atom_site_aniso_U_13
_atom_site_aniso_U_12
Os1 0.02104(8) 0.01896(8) 0.02135(8) -0.00149(6) 0.00226(5) -0.00041(6)
O1 0.0275(14) 0.0274(13) 0.0227(13) -0.0009(11) 0.0022(11) -0.0001(11)
N1 0.0223(16) 0.0275(17) 0.0347(18) -0.0072(14) 0.0051(14) -0.0010(13)
C1 0.037(2) 0.030(2) 0.050(3) -0.019(2) 0.0118(19) -0.0115(19)
C2 0.039(2) 0.024(2) 0.035(2) -0.0089(16) 0.0076(17) -0.0075(17)
N2 0.0271(16) 0.0187(15) 0.0265(16) 0.0020(12) 0.0046(13) -0.0024(12)
C3 0.0171(18) 0.032(2) 0.060(3) -0.016(2) 0.0065(18) -0.0056(16)
C4 0.031(2) 0.027(2) 0.056(3) -0.0087(19) 0.022(2) -0.0082(17)
C5 0.043(3) 0.037(3) 0.079(4) -0.014(3) 0.034(3) -0.007(2)
C6 0.038(3) 0.046(3) 0.115(6) -0.026(4) 0.037(3) -0.004(2)
C7 0.023(2) 0.047(3) 0.130(7) -0.022(4) 0.006(3) 0.002(2)
C8 0.024(2) 0.041(3) 0.076(4) -0.011(2) 0.000(2) -0.0008(19)
C9 0.048(3) 0.039(3) 0.041(2) 0.001(2) 0.021(2) -0.008(2)
C10 0.042(3) 0.061(4) 0.085(5) -0.004(3) -0.025(3) 0.008(3)
C11 0.034(2) 0.0217(17) 0.0218(17) -0.0018(14) 0.0096(15) -0.0013(15)
C12 0.035(2) 0.0264(19) 0.0273(19) 0.0020(15) 0.0085(16) -0.0026(16)
C13 0.036(2) 0.036(2) 0.040(2) 0.0056(19) 0.0154(19) -0.0013(19)
C14 0.051(3) 0.042(3) 0.035(2) 0.007(2) 0.018(2) -0.005(2)
C15 0.057(3) 0.041(2) 0.026(2) 0.0075(19) 0.007(2) -0.006(2)
C16 0.042(2) 0.030(2) 0.0242(19) 0.0025(16) 0.0012(17) 0.0006(18)
C17 0.038(2) 0.033(2) 0.036(2) 0.0093(17) 0.0096(18) 0.0141(18)
C18 0.050(3) 0.047(3) 0.029(2) 0.0055(19) -0.004(2) 0.008(2)
O2 0.0308(14) 0.0195(13) 0.0350(15) -0.0017(11) 0.0088(12) -0.0017(11)
C19 0.039(2) 0.023(2) 0.058(3) -0.002(2) 0.010(2) -0.0027(17)
C20 0.059(3) 0.025(2) 0.054(3) 0.000(2) 0.026(2) 0.004(2)
O3 0.0340(15) 0.0228(14) 0.0373(16) -0.0004(12) 0.0094(13) 0.0032(12)
C21 0.049(3) 0.032(2) 0.053(3) 0.007(2) 0.013(2) 0.002(2)
C22 0.054(3) 0.035(2) 0.062(3) 0.012(2) 0.014(3) -0.002(2)
C23 0.077(4) 0.055(4) 0.068(4) 0.019(3) 0.034(3) 0.004(3)
C24 0.048(3) 0.028(2) 0.059(3) -0.006(2) 0.006(2) 0.003(2)
C25 0.072(4) 0.047(3) 0.056(3) 0.000(3) 0.020(3) 0.018(3)
C26 0.072(4) 0.060(4) 0.058(4) -0.004(3) 0.024(3) 0.026(3)

loop_
_atom_type_symbol
_atom_type_scat_dispersion_real
_atom_type_scat_dispersion_imag
_atom_type_scat_Cromer_Mann_a1
_atom_type_scat_Cromer_Mann_b1
_atom_type_scat_Cromer_Mann_a2
_atom_type_scat_Cromer_Mann_b2
_atom_type_scat_Cromer_Mann_a3
_atom_type_scat_Cromer_Mann_b3
_atom_type_scat_Cromer_Mann_a4
_atom_type_scat_Cromer_Mann_b4
_atom_type_scat_Cromer_Mann_c
_atom_type_scat_source
'C   ' 0.0033 0.0016 2.3100 20.8439 1.0200 10.2075 1.5886 0.5687 0.8650 51.6512 0.2156 International_Tables_Vol_IV_Table_2.2B
'H   ' 0.0000 0.0000 0.4930 10.5109 0.3229 26.1257 0.1402 3.1424 0.0408 57.7998 0.0030 International_Tables_Vol_IV_Table_2.2B
'N   ' 0.0061 0.0033 12.2126 0.0057 3.1322 9.8933 2.0125 28.9975 1.1663 0.5826 -11.5290 International_Tables_Vol_IV_Table_2.2B
'O   ' 0.0106 0.0060 3.0485 13.2771 2.2868 5.7011 1.5463 0.3239 0.8670 32.9089 0.2508 International_Tables_Vol_IV_Table_2.2B
'Os  ' -1.2165 7.6030 28.1894 1.6290 16.1550 8.9795 14.9305 0.3827 5.6759 48.1647 11.0005 International_Tables_Vol_IV_Table_2.2B

loop_
_geom_angle_atom_site_label_1
_geom_angle_atom_site_label_2
_geom_angle_atom_site_label_3
_geom_angle
_geom_angle_publ_flag
O1 Os1 N1 107.52(15) yes
O1 Os1 N2 108.30(14) yes
N1 Os1 N2 81.93(14) yes
O1 Os1 O2 109.02(13) yes
N1 Os1 O2 143.45(14) yes
N2 Os1 O2 87.31(13) yes
O1 Os1 O3 111.42(13) yes
N1 Os1 O3 85.04(14) yes
N2 Os1 O3 140.26(14) yes
O2 Os1 O3 81.25(12) yes
Os1 N1 C1 118.7(3) yes
Os1 N1 C3 126.1(3) yes
C1 N1 C3 114.4(3) yes
N1 C1 C2 109.2(3) yes
N1 C1 H11 109.538 no
C2 C1 H11 109.538 no
N1 C1 H12 109.538 no
C2 C1 H12 109.538 no
H11 C1 H12 109.467 no
C1 C2 N2 108.5(3) yes
C1 C2 H21 109.724 no
N2 C2 H21 109.724 no
C1 C2 H22 109.724 no
N2 C2 H22 109.724 no
H21 C2 H22 109.467 no
Os1 N2 C2 118.7(3) yes
Os1 N2 C11 126.4(3) yes
C2 N2 C11 114.9(3) yes
N1 C3 C4 117.6(4) yes
N1 C3 C8 120.9(5) yes
C4 C3 C8 121.5(4) yes
C3 C4 C5 117.7(5) yes
C3 C4 C9 121.5(4) yes
C5 C4 C9 120.8(5) yes
C4 C5 C6 120.8(6) yes
C4 C5 H51 119.625 no
C6 C5 H51 119.625 no
C5 C6 C7 121.0(5) yes
C5 C6 H61 119.488 no
C7 C6 H61 119.488 no
C6 C7 C8 121.3(6) yes
C6 C7 H71 119.357 no
C8 C7 H71 119.357 no
C3 C8 C7 117.6(6) yes
C3 C8 C10 121.7(5) yes
C7 C8 C10 120.6(6) yes
C4 C9 H91 109.467 no
C4 C9 H92 109.467 no
H91 C9 H92 109.476 no
C4 C9 H93 109.467 no
H91 C9 H93 109.476 no
H92 C9 H93 109.476 no
C8 C10 H101 109.467 no
C8 C10 H102 109.467 no
H101 C10 H102 109.476 no
C8 C10 H103 109.467 no
H101 C10 H103 109.476 no
H102 C10 H103 109.476 no
N2 C11 C12 119.0(3) yes
N2 C11 C16 118.8(4) yes
C12 C11 C16 122.2(4) yes
C11 C12 C13 117.8(4) yes
C11 C12 C17 121.5(4) yes
C13 C12 C17 120.6(4) yes
C12 C13 C14 121.4(4) yes
C12 C13 H131 119.275 no
C14 C13 H131 119.275 no
C13 C14 C15 120.1(4) yes
C13 C14 H141 119.954 no
C15 C14 H141 119.954 no
C14 C15 C16 120.7(4) yes
C14 C15 H151 119.651 no
C16 C15 H151 119.651 no
C11 C16 C15 117.7(4) yes
C11 C16 C18 121.9(4) yes
C15 C16 C18 120.4(4) yes
C12 C17 H171 109.467 no
C12 C17 H172 109.467 no
H171 C17 H172 109.476 no
C12 C17 H173 109.467 no
H171 C17 H173 109.476 no
H172 C17 H173 109.476 no
C16 C18 H181 109.467 no
C16 C18 H182 109.467 no
H181 C18 H182 109.476 no
C16 C18 H183 109.467 no
H181 C18 H183 109.476 no
H182 C18 H183 109.476 no
Os1 O2 C19 114.7(3) yes
O2 C19 C20 107.8(4) yes
O2 C19 C21 110.1(4) yes
C20 C19 C21 118.0(4) yes
O2 C19 H191 113.641 no
C20 C19 H191 104.933 no
C21 C19 H191 102.321 no
C19 C20 O3 108.6(4) yes
C19 C20 C24 119.3(5) yes
O3 C20 C24 110.4(4) yes
C19 C20 H201 103.409 no
O3 C20 H201 113.647 no
C24 C20 H201 101.248 no
Os1 O3 C20 117.9(3) yes
C19 C21 C22 115.0(4) yes
C19 C21 H211 108.064 no
C22 C21 H211 108.064 no
C19 C21 H212 108.064 no
C22 C21 H212 108.064 no
H211 C21 H212 109.467 no
C21 C22 C23 111.5(5) yes
C21 C22 H221 108.958 no
C23 C22 H221 108.958 no
C21 C22 H222 108.958 no
C23 C22 H222 108.958 no
H221 C22 H222 109.467 no
C22 C23 H231 109.467 no
C22 C23 H232 109.467 no
H231 C23 H232 109.476 no
C22 C23 H233 109.467 no
H231 C23 H233 109.476 no
H232 C23 H233 109.476 no
C20 C24 C25 115.3(5) yes
C20 C24 H241 108.006 no
C25 C24 H241 108.005 no
C20 C24 H242 108.005 no
C25 C24 H242 108.005 no
H241 C24 H242 109.467 no
C24 C25 C26 115.7(6) yes
C24 C25 H251 107.905 no
C26 C25 H251 107.905 no
C24 C25 H252 107.905 no
C26 C25 H252 107.905 no
H251 C25 H252 109.467 no
C25 C26 H261 109.467 no
C25 C26 H262 109.467 no
H261 C26 H262 109.476 no
C25 C26 H263 109.467 no
H261 C26 H263 109.476 no
H262 C26 H263 109.476 no

loop_
_geom_bond_atom_site_label_1
_geom_bond_atom_site_label_2
_geom_bond_distance
_geom_bond_publ_flag
Os1 O1 1.692(3) yes
Os1 N1 1.903(3) yes
Os1 N2 1.892(3) yes
Os1 O2 1.928(3) yes
Os1 O3 1.926(3) yes
N1 C1 1.476(5) yes
N1 C3 1.439(5) yes
C1 C2 1.512(6) yes
C1 H11 1.000 no
C1 H12 1.000 no
C2 N2 1.471(5) yes
C2 H21 1.000 no
C2 H22 1.000 no
N2 C11 1.441(5) yes
C3 C4 1.412(7) yes
C3 C8 1.403(7) yes
C4 C5 1.392(6) yes
C4 C9 1.487(7) yes
C5 C6 1.379(10) yes
C5 H51 1.000 no
C6 C7 1.356(12) yes
C6 H61 1.000 no
C7 C8 1.397(8) yes
C7 H71 1.000 no
C8 C10 1.509(10) yes
C9 H91 1.000 no
C9 H92 1.000 no
C9 H93 1.000 no
C10 H101 1.000 no
C10 H102 1.000 no
C10 H103 1.000 no
C11 C12 1.392(6) yes
C11 C16 1.400(6) yes
C12 C13 1.395(6) yes
C12 C17 1.508(6) yes
C13 C14 1.375(7) yes
C13 H131 1.000 no
C14 C15 1.384(8) yes
C14 H141 1.000 no
C15 C16 1.404(6) yes
C15 H151 1.000 no
C16 C18 1.505(7) yes
C17 H171 1.000 no
C17 H172 1.000 no
C17 H173 1.000 no
C18 H181 1.000 no
C18 H182 1.000 no
C18 H183 1.000 no
O2 C19 1.443(5) yes
C19 C20 1.510(7) yes
C19 C21 1.471(7) yes
C19 H191 1.000 no
C20 O3 1.417(6) yes
C20 C24 1.489(7) yes
C20 H201 1.000 no
C21 C22 1.540(8) yes
C21 H211 1.000 no
C21 H212 1.000 no
C22 C23 1.496(8) yes
C22 H221 1.000 no
C22 H222 1.000 no
C23 H231 1.000 no
C23 H232 1.000 no
C23 H233 1.000 no
C24 C25 1.521(8) yes
C24 H241 1.000 no
C24 H242 1.000 no
C25 C26 1.497(8) yes
C25 H251 1.000 no
C25 H252 1.000 no
C26 H261 1.000 no
C26 H262 1.000 no
C26 H263 1.000 no
